data_7102657
loop_
_publ_author_name
'Li, Man-Rong'
'Liu, Wei'
'Ge, Ming-Hui'
'Chen, Hao-Hong'
'Yang, Xin-Xin'
'Zhao, Jing-Tai'

_publ_section_title
;
 NH4[BPO4F]: a novel open-framework ammonium fluorinated borophosphate
 with a zeolite-like structure related to gismondine topology.
;
_journal_issue 11
_journal_name_full 'Chemical communications (Cambridge, England)'
_journal_page_first 1272
_journal_page_last 1273
_journal_paper_doi 10.1039/b402966f
_journal_year 2004
_chemical_formula_moiety 'B2 F2 O8 P2,2(H4 N)'
_chemical_formula_sum 'B2 F2 H8 N2 O8 P2'
_chemical_formula_weight 285.64
_chemical_name_systematic
;
?
;
_space_group_IT_number 198
_symmetry_cell_setting cubic
_symmetry_space_group_name_Hall 'P 2ac 2ab 3'
_symmetry_space_group_name_H-M 'P 21 3'
_atom_sites_solution_hydrogens geom
_atom_sites_solution_primary direct
_atom_sites_solution_secondary difmap
_audit_creation_method SHELXL-97
_cell_angle_alpha 90.00
_cell_angle_beta 90.00
_cell_angle_gamma 90.00
_cell_formula_units_Z 2
_cell_length_a 7.5913(9)
_cell_length_b 7.5913(9)
_cell_length_c 7.5913(9)
_cell_measurement_reflns_used 244
_cell_measurement_temperature 293(2)
_cell_measurement_theta_max 26.99
_cell_measurement_theta_min 3.80
_cell_volume 437.47(9)
_computing_structure_refinement 'SHELXL-97 (Sheldrick, 1997)'
_computing_structure_solution 'SHELXS-97 (Sheldrick, 1990)'
_diffrn_ambient_temperature 293(2)
_diffrn_measured_fraction_theta_full 1.000
_diffrn_measured_fraction_theta_max 1.000
_diffrn_measurement_device_type 'CCD area detector'
_diffrn_measurement_method 'phi and omega scans'
_diffrn_radiation_monochromator graphite
_diffrn_radiation_source 'fine-focus sealed tube'
_diffrn_radiation_type MoK\a
_diffrn_radiation_wavelength 0.71073
_diffrn_reflns_av_R_equivalents 0.0598
_diffrn_reflns_av_sigmaI/netI 0.0922
_diffrn_reflns_limit_h_max 8
_diffrn_reflns_limit_h_min -9
_diffrn_reflns_limit_k_max 9
_diffrn_reflns_limit_k_min -9
_diffrn_reflns_limit_l_max 5
_diffrn_reflns_limit_l_min -9
_diffrn_reflns_number 2207
_diffrn_reflns_theta_full 26.99
_diffrn_reflns_theta_max 26.99
_diffrn_reflns_theta_min 3.80
_exptl_absorpt_coefficient_mu 0.567
_exptl_absorpt_correction_T_max 0.9794
_exptl_absorpt_correction_T_min 0.9794
_exptl_absorpt_correction_type multi-scan
_exptl_absorpt_process_details sadabs
_exptl_crystal_colour colorless
_exptl_crystal_density_diffrn 2.168
_exptl_crystal_density_method 'not measured'
_exptl_crystal_description 'truncated cube'
_exptl_crystal_F_000 288
_exptl_crystal_size_max 0.02
_exptl_crystal_size_mid 0.02
_exptl_crystal_size_min 0.02
_refine_diff_density_max 0.169
_refine_diff_density_min -0.184
_refine_diff_density_rms 0.051
_refine_ls_abs_structure_details 'Flack H D (1983), Acta Cryst. A39, 876-881'
_refine_ls_abs_structure_Flack 1.0(3)
_refine_ls_extinction_method none
_refine_ls_goodness_of_fit_ref 0.854
_refine_ls_hydrogen_treatment mixed
_refine_ls_matrix_type full
_refine_ls_number_parameters 25
_refine_ls_number_reflns 330
_refine_ls_number_restraints 0
_refine_ls_restrained_S_all 0.854
_refine_ls_R_factor_all 0.0539
_refine_ls_R_factor_gt 0.0343
_refine_ls_shift/su_max 0.000
_refine_ls_shift/su_mean 0.000
_refine_ls_structure_factor_coef Fsqd
_refine_ls_weighting_details 'calc w=1/[\s^2^(Fo^2^)+(0.0251P)^2^+0.0000P] where P=(Fo^2^+2Fc^2^)/3'
_refine_ls_weighting_scheme calc
_refine_ls_wR_factor_gt 0.0644
_refine_ls_wR_factor_ref 0.0656
_reflns_number_gt 224
_reflns_number_total 330
_reflns_threshold_expression >2sigma(I)
_cod_data_source_file b402966f.txt
_cod_data_source_block nd
_cod_original_sg_symbol_H-M P213
_cod_original_formula_sum 'H8 B2 F2 N2 O8 P2'
_cod_database_code 7102657

loop_
_symmetry_equiv_pos_as_xyz
'x, y, z'
'-x+1/2, -y, z+1/2'
'-x, y+1/2, -z+1/2'
'x+1/2, -y+1/2, -z'
'z, x, y'
'z+1/2, -x+1/2, -y'
'-z+1/2, -x, y+1/2'
'-z, x+1/2, -y+1/2'
'y, z, x'
'-y, z+1/2, -x+1/2'
'y+1/2, -z+1/2, -x'
'-y+1/2, -z, x+1/2'

loop_
_atom_site_label
_atom_site_type_symbol
_atom_site_fract_x
_atom_site_fract_y
_atom_site_fract_z
_atom_site_U_iso_or_equiv
_atom_site_adp_type
_atom_site_occupancy
_atom_site_symmetry_multiplicity
_atom_site_calc_flag
_atom_site_refinement_flags
P1 P 0.10009(11) 0.39991(11) 0.60009(11) 0.0284(4) Uani 1 3 d S
F1 F 0.2610(3) 0.2610(3) 0.2610(3) 0.0494(10) Uani 1 3 d S
O1 O 0.2948(3) 0.3905(3) 0.5433(2) 0.0326(6) Uani 1 1 d .
O2 O -0.0126(3) 0.5126(3) 0.4874(3) 0.0406(11) Uani 1 3 d S
B1 B 0.3665(5) 0.3665(5) 0.3665(5) 0.0348(19) Uani 1 3 d S
N1 N 0.1300(3) 0.8700(3) 0.3700(3) 0.0419(13) Uani 1 3 d S
H1 H 0.2476 0.8959 0.4211 0.050 Uiso 1 1 d .
H2 H 0.0422 0.9578 0.4578 0.050 Uiso 1 3 d S

loop_
_atom_site_aniso_label
_atom_site_aniso_U_11
_atom_site_aniso_U_22
_atom_site_aniso_U_33
_atom_site_aniso_U_23
_atom_site_aniso_U_13
_atom_site_aniso_U_12
P1 0.0284(4) 0.0284(4) 0.0284(4) 0.0006(5) -0.0006(5) 0.0006(5)
F1 0.0494(10) 0.0494(10) 0.0494(10) -0.0094(12) -0.0094(12) -0.0094(12)
O1 0.0271(12) 0.0427(13) 0.0280(13) -0.0010(14) 0.0013(10) -0.0015(14)
O2 0.0406(11) 0.0406(11) 0.0406(11) 0.0065(12) -0.0065(12) 0.0065(12)
B1 0.0348(19) 0.0348(19) 0.0348(19) -0.004(2) -0.004(2) -0.004(2)
N1 0.0419(13) 0.0419(13) 0.0419(13) -0.0018(15) 0.0018(15) 0.0018(15)

loop_
_atom_type_symbol
_atom_type_description
_atom_type_scat_dispersion_real
_atom_type_scat_dispersion_imag
_atom_type_scat_source
B B 0.0013 0.0007 'International Tables Vol C Tables 4.2.6.8 and 6.1.1.4'
H H 0.0000 0.0000 'International Tables Vol C Tables 4.2.6.8 and 6.1.1.4'
O O 0.0106 0.0060 'International Tables Vol C Tables 4.2.6.8 and 6.1.1.4'
P P 0.1023 0.0942 'International Tables Vol C Tables 4.2.6.8 and 6.1.1.4'
F F 0.0171 0.0103 'International Tables Vol C Tables 4.2.6.8 and 6.1.1.4'
N N 0.0061 0.0033 'International Tables Vol C Tables 4.2.6.8 and 6.1.1.4'

loop_
_geom_angle_atom_site_label_1
_geom_angle_atom_site_label_2
_geom_angle_atom_site_label_3
_geom_angle
_geom_angle_site_symmetry_1
_geom_angle_site_symmetry_3
O2 P1 O1 114.78(9) . 12_565
O2 P1 O1 114.78(9) . 6_456
O1 P1 O1 103.69(10) 12_565 6_456
O2 P1 O1 114.78(9) . .
O1 P1 O1 103.69(10) 12_565 .
O1 P1 O1 103.69(10) 6_456 .
B1 O1 P1 128.3(3) . .
F1 B1 O1 112.8(3) . .
F1 B1 O1 112.8(3) . 5
O1 B1 O1 105.9(3) . 5
F1 B1 O1 112.8(3) . 9
O1 B1 O1 105.9(3) . 9
O1 B1 O1 105.9(3) 5 9

loop_
_geom_bond_atom_site_label_1
_geom_bond_atom_site_label_2
_geom_bond_distance
_geom_bond_site_symmetry_2
P1 O2 1.482(3) .
P1 O1 1.541(2) 12_565
P1 O1 1.541(2) 6_456
P1 O1 1.541(2) .
F1 B1 1.387(7) .
O1 B1 1.460(3) .
B1 O1 1.460(3) 5
B1 O1 1.460(3) 9
